data_2215211
loop_
_publ_author_name
'Marlon R Lutz Jr'
'Matthias Zeller'
'Daniel P. Becker'

_publ_section_title
;2,3,8,12,13-Pentamethoxy-5<i>H</i>-dibenzo[<i>c</i>,<i>n</i>]acridin-7(6<i>H</i>)-one
 toluene solvate
;
_journal_coeditor_code LH2480
_journal_issue 9
_journal_name_full 'Acta Crystallographica Section E'
_journal_page_first o3857
_journal_page_last o3858
_journal_paper_doi 10.1107/S1600536807040548
_journal_volume 63
_journal_year 2007
_chemical_formula_iupac 'C26 H25 N O6, C7 H8'
_chemical_formula_moiety 'C26 H25 N O6, C7 H8'
_chemical_formula_sum 'C33 H33 N O6'
_chemical_formula_weight 539.60
_chemical_name_systematic
;
2,3,8,12,13-Pentamethoxy-5H-dibenzo[c,n]acridin-7(6H)-one toluene solvate
;
_space_group_IT_number 14
_symmetry_cell_setting monoclinic
_symmetry_space_group_name_Hall '-P 2ybc'
_symmetry_space_group_name_H-M 'P 1 21/c 1'
_atom_sites_solution_hydrogens geom
_atom_sites_solution_primary direct
_atom_sites_solution_secondary difmap
_audit_creation_method SHELXL-97
_cell_angle_alpha 90.00
_cell_angle_beta 94.571(7)
_cell_angle_gamma 90.00
_cell_formula_units_Z 4
_cell_length_a 14.952(4)
_cell_length_b 7.1736(18)
_cell_length_c 25.787(6)
_cell_measurement_reflns_used 6322
_cell_measurement_temperature 100(2)
_cell_measurement_theta_max 30.5425
_cell_measurement_theta_min 2.949
_cell_volume 2757.1(12)
_computing_cell_refinement
;
CELL_NOW (Sheldrick, 2004) and SAINT-Plus (Bruker, 2003)
;
_computing_data_collection 'SMART (Bruker, 2002)'
_computing_data_reduction 'SAINT-Plus (Bruker, 2003)'
_computing_molecular_graphics 'SHELXTL (Bruker, 2000)'
_computing_publication_material 'SHELXTL (Bruker, 2000)'
_computing_structure_refinement 'SHELXTL (Bruker, 2000)'
_computing_structure_solution 'SHELXTL (Bruker, 2000)'
_diffrn_ambient_temperature 100(2)
_diffrn_measured_fraction_theta_full 0.968
_diffrn_measured_fraction_theta_max 0.968
_diffrn_measurement_device_type 'Bruker SMART APEX CCD'
_diffrn_measurement_method \w
_diffrn_radiation_monochromator graphite
_diffrn_radiation_source 'fine-focus sealed tube'
_diffrn_radiation_type MoK\a
_diffrn_radiation_wavelength 0.71073
_diffrn_reflns_av_R_equivalents
;
not defined due to twin pairing errors, Herbst-Irmer, 2006
;
_diffrn_reflns_av_sigmaI/netI 0.0607
_diffrn_reflns_limit_h_max 19
_diffrn_reflns_limit_h_min -19
_diffrn_reflns_limit_k_max 9
_diffrn_reflns_limit_k_min 0
_diffrn_reflns_limit_l_max 34
_diffrn_reflns_limit_l_min 0
_diffrn_reflns_number 40178
_diffrn_reflns_theta_full 28.28
_diffrn_reflns_theta_max 28.28
_diffrn_reflns_theta_min 1.37
_diffrn_standards_number 0
_exptl_absorpt_coefficient_mu 0.089
_exptl_absorpt_correction_T_max 1.000
_exptl_absorpt_correction_T_min 0.773
_exptl_absorpt_correction_type multi-scan
_exptl_absorpt_process_details '(TWINABS; Bruker, 2003)'
_exptl_crystal_colour red
_exptl_crystal_density_diffrn 1.300
_exptl_crystal_density_method 'not measured'
_exptl_crystal_description rod
_exptl_crystal_F_000 1144
_exptl_crystal_size_max 0.60
_exptl_crystal_size_mid 0.19
_exptl_crystal_size_min 0.09
_refine_diff_density_max 0.671
_refine_diff_density_min -0.251
_refine_ls_extinction_method none
_refine_ls_goodness_of_fit_ref 1.081
_refine_ls_hydrogen_treatment constr
_refine_ls_matrix_type full
_refine_ls_number_parameters 368
_refine_ls_number_reflns 10641
_refine_ls_number_restraints 0
_refine_ls_restrained_S_all 1.081
_refine_ls_R_factor_all 0.1050
_refine_ls_R_factor_gt 0.0759
_refine_ls_shift/su_max 0.000
_refine_ls_shift/su_mean 0.000
_refine_ls_structure_factor_coef Fsqd
_refine_ls_weighting_details 'calc w=1/[\s^2^(Fo^2^)+(0.0913P)^2^+1.3281P] where P=(Fo^2^+2Fc^2^)/3'
_refine_ls_weighting_scheme calc
_refine_ls_wR_factor_gt 0.1812
_refine_ls_wR_factor_ref 0.1987
_reflns_number_gt 7887
_reflns_number_total 10641
_reflns_threshold_expression I>2\s(I)
_cod_data_source_file lh2480.cif
_cod_data_source_block I
_cod_original_sg_symbol_H-M 'P 21/c'
_cod_database_code 2215211
_cod_database_fobs_code 2215211

loop_
_symmetry_equiv_pos_as_xyz
'x, y, z'
'-x, y+1/2, -z+1/2'
'-x, -y, -z'
'x, -y-1/2, z-1/2'

loop_
_atom_site_type_symbol
_atom_site_label
_atom_site_fract_x
_atom_site_fract_y
_atom_site_fract_z
_atom_site_U_iso_or_equiv
_atom_site_adp_type
_atom_site_calc_flag
_atom_site_refinement_flags
_atom_site_occupancy
C C1 0.36910(14) 0.6758(3) 0.48902(8) 0.0190(4) Uani d . 1
H H1A 0.3447 0.5551 0.4757 0.023 Uiso calc R 1
H H1B 0.4282 0.6947 0.4751 0.023 Uiso calc R 1
C C2 0.38116(14) 0.6689(3) 0.54776(8) 0.0202(4) Uani d . 1
C C3 0.38050(14) 0.8509(3) 0.57581(8) 0.0193(4) Uani d . 1
C C4 0.36991(14) 1.0121(3) 0.54819(8) 0.0192(4) Uani d . 1
H H4 0.3771 1.1280 0.5659 0.023 Uiso calc R 1
C C5 0.34790(13) 1.0112(3) 0.49225(7) 0.0164(4) Uani d . 1
C C6 0.30468(14) 0.8353(3) 0.46952(7) 0.0161(4) Uani d . 1
C C7 0.21107(14) 0.7989(3) 0.48916(8) 0.0175(4) Uani d . 1
H H7A 0.2157 0.7918 0.5276 0.021 Uiso calc R 1
H H7B 0.1696 0.9016 0.4782 0.021 Uiso calc R 1
C C8 0.17650(14) 0.6175(3) 0.46620(8) 0.0174(4) Uani d . 1
C C9 0.12927(14) 0.4885(3) 0.49419(8) 0.0193(4) Uani d . 1
H H9 0.1164 0.5165 0.5288 0.023 Uiso calc R 1
C C10 0.10097(14) 0.3203(3) 0.47201(8) 0.0191(4) Uani d . 1
C C11 0.11910(14) 0.2807(3) 0.42046(8) 0.0183(4) Uani d . 1
C C12 0.16534(13) 0.4081(3) 0.39220(7) 0.0169(4) Uani d . 1
H H12 0.1769 0.3814 0.3573 0.020 Uiso calc R 1
C C13 0.19494(13) 0.5765(3) 0.41539(7) 0.0165(4) Uani d . 1
C C14 0.28966(13) 0.8315(3) 0.40988(7) 0.0156(4) Uani d . 1
C C15 0.32871(13) 0.9817(3) 0.37944(7) 0.0159(4) Uani d . 1
C C16 0.32393(13) 0.9731(3) 0.32478(7) 0.0159(4) Uani d . 1
H H16 0.2972 0.8679 0.3074 0.019 Uiso calc R 1
C C17 0.35782(13) 1.1168(3) 0.29594(8) 0.0160(4) Uani d . 1
C C18 0.39549(13) 1.2758(3) 0.32219(8) 0.0167(4) Uani d . 1
C C19 0.39815(13) 1.2865(3) 0.37567(8) 0.0172(4) Uani d . 1
H H19 0.4221 1.3948 0.3929 0.021 Uiso calc R 1
C C20 0.36590(13) 1.1392(3) 0.40523(8) 0.0156(4) Uani d . 1
C C21 0.37340(14) 1.1502(3) 0.46147(8) 0.0180(4) Uani d . 1
H H21 0.3974 1.2606 0.4774 0.022 Uiso calc R 1
C C22 0.41041(17) 1.0041(3) 0.65651(8) 0.0256(5) Uani d . 1
H H22A 0.4633 1.0682 0.6452 0.038 Uiso calc R 1
H H22B 0.4197 0.9764 0.6938 0.038 Uiso calc R 1
H H22C 0.3576 1.0843 0.6501 0.038 Uiso calc R 1
C C23 0.05158(16) 0.2025(3) 0.55146(8) 0.0254(5) Uani d . 1
H H23A 0.1125 0.2149 0.5681 0.038 Uiso calc R 1
H H23B 0.0231 0.0913 0.5649 0.038 Uiso calc R 1
H H23C 0.0164 0.3131 0.5590 0.038 Uiso calc R 1
C C24 0.09328(15) 0.0706(3) 0.34878(8) 0.0221(5) Uani d . 1
H H24A 0.0601 0.1665 0.3281 0.033 Uiso calc R 1
H H24B 0.0664 -0.0517 0.3408 0.033 Uiso calc R 1
H H24C 0.1560 0.0701 0.3403 0.033 Uiso calc R 1
C C25 0.32396(16) 0.9605(3) 0.21512(8) 0.0251(5) Uani d . 1
H H25A 0.3573 0.8492 0.2274 0.038 Uiso calc R 1
H H25B 0.3303 0.9779 0.1779 0.038 Uiso calc R 1
H H25C 0.2604 0.9451 0.2208 0.038 Uiso calc R 1
C C26 0.46204(15) 1.5756(3) 0.31657(8) 0.0209(5) Uani d . 1
H H26A 0.4142 1.6355 0.3344 0.031 Uiso calc R 1
H H26B 0.4837 1.6616 0.2908 0.031 Uiso calc R 1
H H26C 0.5116 1.5426 0.3421 0.031 Uiso calc R 1
C C27 0.14872(15) 0.6018(3) 0.21337(8) 0.0239(5) Uani d . 1
C C28 0.14841(16) 0.6401(4) 0.16066(9) 0.0299(6) Uani d . 1
H H28 0.1748 0.5535 0.1385 0.036 Uiso calc R 1
C C29 0.11040(18) 0.8023(4) 0.13957(9) 0.0365(6) Uani d . 1
H H29 0.1103 0.8252 0.1033 0.044 Uiso calc R 1
C C30 0.07272(17) 0.9308(4) 0.17138(10) 0.0335(6) Uani d . 1
H H30 0.0471 1.0426 0.1571 0.040 Uiso calc R 1
C C31 0.07257(16) 0.8953(3) 0.22406(9) 0.0271(5) Uani d . 1
H H31 0.0467 0.9829 0.2461 0.033 Uiso calc R 1
C C32 0.11011(15) 0.7325(3) 0.24480(8) 0.0233(5) Uani d . 1
H H32 0.1095 0.7094 0.2810 0.028 Uiso calc R 1
C C33 0.18935(19) 0.4249(4) 0.23630(10) 0.0384(6) Uani d . 1
H H33A 0.2126 0.3497 0.2086 0.058 Uiso calc R 1
H H33B 0.1434 0.3541 0.2529 0.058 Uiso calc R 1
H H33C 0.2385 0.4561 0.2623 0.058 Uiso calc R 1
N N1 0.24151(11) 0.7050(2) 0.38542(6) 0.0174(4) Uani d . 1
O O1 0.39663(10) 0.8337(2) 0.62800(5) 0.0222(3) Uani d . 1
O O2 0.35886(10) 1.1202(2) 0.24319(5) 0.0203(3) Uani d . 1
O O3 0.42770(10) 1.4094(2) 0.29075(5) 0.0210(3) Uani d . 1
O O4 0.08931(10) 0.1096(2) 0.40264(5) 0.0222(3) Uani d . 1
O O5 0.05546(10) 0.1852(2) 0.49660(5) 0.0239(4) Uani d . 1
O O6 0.39527(12) 0.5216(2) 0.57117(6) 0.0308(4) Uani d . 1

loop_
_atom_site_aniso_label
_atom_site_aniso_U_11
_atom_site_aniso_U_22
_atom_site_aniso_U_33
_atom_site_aniso_U_12
_atom_site_aniso_U_13
_atom_site_aniso_U_23
C1 0.0221(11) 0.0138(10) 0.0210(10) 0.0001(9) 0.0014(8) -0.0018(8)
C2 0.0192(11) 0.0185(11) 0.0225(11) -0.0013(9) -0.0014(8) 0.0001(8)
C3 0.0202(11) 0.0192(11) 0.0184(10) -0.0038(9) 0.0018(8) -0.0013(8)
C4 0.0223(11) 0.0151(10) 0.0204(10) -0.0038(9) 0.0031(8) -0.0028(8)
C5 0.0171(10) 0.0131(10) 0.0193(10) -0.0005(8) 0.0027(8) -0.0030(8)
C6 0.0193(10) 0.0131(10) 0.0160(9) -0.0019(9) 0.0018(8) 0.0002(7)
C7 0.0206(10) 0.0148(10) 0.0176(10) -0.0014(9) 0.0043(8) -0.0029(8)
C8 0.0168(10) 0.0150(10) 0.0203(10) 0.0002(9) 0.0017(8) -0.0009(8)
C9 0.0238(11) 0.0180(10) 0.0167(10) -0.0026(9) 0.0065(8) -0.0021(8)
C10 0.0201(10) 0.0166(10) 0.0207(10) -0.0026(9) 0.0027(8) 0.0034(8)
C11 0.0195(10) 0.0128(10) 0.0224(10) -0.0032(9) -0.0002(8) 0.0000(8)
C12 0.0187(10) 0.0166(10) 0.0156(9) -0.0003(9) 0.0023(8) 0.0009(8)
C13 0.0163(10) 0.0148(10) 0.0182(10) -0.0013(9) -0.0009(8) 0.0027(8)
C14 0.0160(10) 0.0123(10) 0.0187(10) 0.0019(8) 0.0019(8) -0.0021(8)
C15 0.0144(10) 0.0141(10) 0.0195(10) -0.0004(8) 0.0026(7) 0.0020(8)
C16 0.0145(9) 0.0126(10) 0.0207(10) -0.0009(8) 0.0019(8) -0.0002(8)
C17 0.0138(10) 0.0160(10) 0.0182(9) 0.0013(8) 0.0024(7) -0.0001(8)
C18 0.0143(10) 0.0144(10) 0.0214(10) -0.0003(8) 0.0025(8) 0.0022(8)
C19 0.0161(10) 0.0110(9) 0.0245(10) -0.0013(8) 0.0011(8) 0.0005(8)
C20 0.0145(10) 0.0113(9) 0.0212(10) -0.0003(8) 0.0022(8) 0.0007(7)
C21 0.0206(10) 0.0134(10) 0.0200(10) -0.0023(9) 0.0022(8) -0.0018(8)
C22 0.0352(13) 0.0216(11) 0.0198(11) -0.0029(11) 0.0004(9) -0.0048(9)
C23 0.0306(12) 0.0254(12) 0.0206(11) -0.0101(10) 0.0048(9) 0.0028(9)
C24 0.0235(11) 0.0203(11) 0.0226(11) -0.0030(10) 0.0022(8) -0.0042(8)
C25 0.0303(13) 0.0249(12) 0.0203(11) -0.0060(10) 0.0025(9) -0.0032(9)
C26 0.0236(11) 0.0143(10) 0.0252(11) -0.0039(9) 0.0048(9) 0.0007(8)
C27 0.0211(11) 0.0230(12) 0.0275(12) -0.0040(10) 0.0018(9) -0.0001(9)
C28 0.0273(13) 0.0334(14) 0.0301(12) -0.0003(11) 0.0088(10) -0.0058(10)
C29 0.0406(15) 0.0467(16) 0.0224(12) -0.0016(13) 0.0046(10) 0.0100(11)
C30 0.0327(14) 0.0270(13) 0.0403(14) 0.0006(12) -0.0007(11) 0.0076(11)
C31 0.0268(12) 0.0220(12) 0.0323(12) 0.0001(10) 0.0013(10) -0.0058(10)
C32 0.0235(11) 0.0270(12) 0.0194(10) -0.0029(10) 0.0023(8) -0.0010(9)
C33 0.0398(15) 0.0315(14) 0.0447(15) 0.0056(13) 0.0085(12) 0.0043(12)
N1 0.0189(9) 0.0140(9) 0.0198(9) -0.0025(7) 0.0038(7) 0.0005(7)
O1 0.0296(8) 0.0186(8) 0.0180(7) -0.0058(7) 0.0000(6) -0.0002(6)
O2 0.0255(8) 0.0187(8) 0.0173(7) -0.0054(7) 0.0050(6) -0.0007(6)
O3 0.0257(8) 0.0169(8) 0.0210(7) -0.0071(7) 0.0050(6) 0.0016(6)
O4 0.0301(9) 0.0165(8) 0.0204(7) -0.0082(7) 0.0040(6) -0.0021(6)
O5 0.0323(9) 0.0193(8) 0.0212(7) -0.0089(7) 0.0085(6) 0.0006(6)
O6 0.0452(11) 0.0174(8) 0.0282(9) -0.0005(8) -0.0069(7) 0.0044(7)

loop_
_atom_type_symbol
_atom_type_description
_atom_type_scat_dispersion_real
_atom_type_scat_dispersion_imag
_atom_type_scat_source
C C 0.0033 0.0016 'International Tables Vol C Tables 4.2.6.8 and 6.1.1.4'
H H 0.0000 0.0000 'International Tables Vol C Tables 4.2.6.8 and 6.1.1.4'
O O 0.0106 0.0060 'International Tables Vol C Tables 4.2.6.8 and 6.1.1.4'
N N 0.0061 0.0033 'International Tables Vol C Tables 4.2.6.8 and 6.1.1.4'

loop_
_geom_angle_atom_site_label_1
_geom_angle_atom_site_label_2
_geom_angle_atom_site_label_3
_geom_angle
C2 C1 C6 111.71(16)
C2 C1 H1A 109.3
C6 C1 H1A 109.3
C2 C1 H1B 109.3
C6 C1 H1B 109.3
H1A C1 H1B 107.9
O6 C2 C3 121.48(19)
O6 C2 C1 121.57(19)
C3 C2 C1 116.85(18)
O1 C3 C4 127.01(19)
O1 C3 C2 113.21(18)
C4 C3 C2 119.65(18)
C3 C4 C5 121.56(19)
C3 C4 H4 119.2
C5 C4 H4 119.2
C21 C5 C4 121.93(19)
C21 C5 C6 121.36(17)
C4 C5 C6 116.32(17)
C5 C6 C14 115.20(16)
C5 C6 C7 112.52(16)
C14 C6 C7 105.10(16)
C5 C6 C1 104.72(16)
C14 C6 C1 110.39(16)
C7 C6 C1 108.88(16)
C8 C7 C6 107.96(16)
C8 C7 H7A 110.1
C6 C7 H7A 110.1
C8 C7 H7B 110.1
C6 C7 H7B 110.1
H7A C7 H7B 108.4
C13 C8 C9 119.48(19)
C13 C8 C7 117.74(18)
C9 C8 C7 122.76(17)
C10 C9 C8 120.85(18)
C10 C9 H9 119.6
C8 C9 H9 119.6
O5 C10 C9 124.88(18)
O5 C10 C11 115.76(18)
C9 C10 C11 119.36(18)
O4 C11 C12 125.11(18)
O4 C11 C10 114.56(17)
C12 C11 C10 120.31(19)
C11 C12 C13 119.77(18)
C11 C12 H12 120.1
C13 C12 H12 120.1
C8 C13 C12 120.21(18)
C8 C13 N1 121.20(18)
C12 C13 N1 118.56(17)
N1 C14 C15 118.74(17)
N1 C14 C6 122.18(18)
C15 C14 C6 119.04(17)
C20 C15 C16 119.78(18)
C20 C15 C14 119.54(17)
C16 C15 C14 120.57(18)
C17 C16 C15 120.79(18)
C17 C16 H16 119.6
C15 C16 H16 119.6
O2 C17 C16 125.53(18)
O2 C17 C18 115.24(17)
C16 C17 C18 119.23(18)
O3 C18 C19 124.78(18)
O3 C18 C17 115.18(17)
C19 C18 C17 120.04(18)
C18 C19 C20 120.98(19)
C18 C19 H19 119.5
C20 C19 H19 119.5
C15 C20 C19 119.14(18)
C15 C20 C21 120.99(18)
C19 C20 C21 119.86(18)
C5 C21 C20 123.13(19)
C5 C21 H21 118.4
C20 C21 H21 118.4
O1 C22 H22A 109.5
O1 C22 H22B 109.5
H22A C22 H22B 109.5
O1 C22 H22C 109.5
H22A C22 H22C 109.5
H22B C22 H22C 109.5
O5 C23 H23A 109.5
O5 C23 H23B 109.5
H23A C23 H23B 109.5
O5 C23 H23C 109.5
H23A C23 H23C 109.5
H23B C23 H23C 109.5
O4 C24 H24A 109.5
O4 C24 H24B 109.5
H24A C24 H24B 109.5
O4 C24 H24C 109.5
H24A C24 H24C 109.5
H24B C24 H24C 109.5
O2 C25 H25A 109.5
O2 C25 H25B 109.5
H25A C25 H25B 109.5
O2 C25 H25C 109.5
H25A C25 H25C 109.5
H25B C25 H25C 109.5
O3 C26 H26A 109.5
O3 C26 H26B 109.5
H26A C26 H26B 109.5
O3 C26 H26C 109.5
H26A C26 H26C 109.5
H26B C26 H26C 109.5
C28 C27 C32 117.9(2)
C28 C27 C33 121.4(2)
C32 C27 C33 120.7(2)
C27 C28 C29 121.3(2)
C27 C28 H28 119.3
C29 C28 H28 119.3
C30 C29 C28 120.0(2)
C30 C29 H29 120.0
C28 C29 H29 120.0
C31 C30 C29 119.5(2)
C31 C30 H30 120.2
C29 C30 H30 120.2
C30 C31 C32 120.2(2)
C30 C31 H31 119.9
C32 C31 H31 119.9
C31 C32 C27 121.1(2)
C31 C32 H32 119.5
C27 C32 H32 119.5
C27 C33 H33A 109.5
C27 C33 H33B 109.5
H33A C33 H33B 109.5
C27 C33 H33C 109.5
H33A C33 H33C 109.5
H33B C33 H33C 109.5
C14 N1 C13 117.94(17)
C3 O1 C22 116.05(16)
C17 O2 C25 117.29(15)
C18 O3 C26 115.81(15)
C11 O4 C24 117.74(16)
C10 O5 C23 117.31(16)

loop_
_geom_bond_atom_site_label_1
_geom_bond_atom_site_label_2
_geom_bond_distance
C1 C2 1.512(3)
C1 C6 1.553(3)
C1 H1A 0.9900
C1 H1B 0.9900
C2 O6 1.227(2)
C2 C3 1.493(3)
C3 O1 1.354(2)
C3 C4 1.361(3)
C4 C5 1.454(3)
C4 H4 0.9500
C5 C21 1.348(3)
C5 C6 1.515(3)
C6 C14 1.537(3)
C6 C7 1.548(3)
C7 C8 1.504(3)
C7 H7A 0.9900
C7 H7B 0.9900
C8 C13 1.392(3)
C8 C9 1.399(3)
C9 C10 1.387(3)
C9 H9 0.9500
C10 O5 1.369(2)
C10 C11 1.407(3)
C11 O4 1.372(2)
C11 C12 1.387(3)
C12 C13 1.404(3)
C12 H12 0.9500
C13 N1 1.420(2)
C14 N1 1.291(3)
C14 C15 1.480(3)
C15 C20 1.403(3)
C15 C16 1.407(3)
C16 C17 1.390(3)
C16 H16 0.9500
C17 O2 1.362(2)
C17 C18 1.420(3)
C18 O3 1.368(2)
C18 C19 1.379(3)
C19 C20 1.411(3)
C19 H19 0.9500
C20 C21 1.448(3)
C21 H21 0.9500
C22 O1 1.433(2)
C22 H22A 0.9800
C22 H22B 0.9800
C22 H22C 0.9800
C23 O5 1.426(2)
C23 H23A 0.9800
C23 H23B 0.9800
C23 H23C 0.9800
C24 O4 1.423(2)
C24 H24A 0.9800
C24 H24B 0.9800
C24 H24C 0.9800
C25 O2 1.431(2)
C25 H25A 0.9800
C25 H25B 0.9800
C25 H25C 0.9800
C26 O3 1.440(2)
C26 H26A 0.9800
C26 H26B 0.9800
C26 H26C 0.9800
C27 C28 1.386(3)
C27 C32 1.394(3)
C27 C33 1.507(3)
C28 C29 1.387(3)
C28 H28 0.9500
C29 C30 1.383(4)
C29 H29 0.9500
C30 C31 1.382(3)
C30 H30 0.9500
C31 C32 1.385(3)
C31 H31 0.9500
C32 H32 0.9500
C33 H33A 0.9800
C33 H33B 0.9800
C33 H33C 0.9800

loop_
_geom_torsion_atom_site_label_1
_geom_torsion_atom_site_label_2
_geom_torsion_atom_site_label_3
_geom_torsion_atom_site_label_4
_geom_torsion
C6 C1 C2 O6 148.9(2)
C6 C1 C2 C3 -34.6(3)
O6 C2 C3 O1 -0.1(3)
C1 C2 C3 O1 -176.55(17)
O6 C2 C3 C4 176.1(2)
C1 C2 C3 C4 -0.4(3)
O1 C3 C4 C5 -176.57(19)
C2 C3 C4 C5 7.9(3)
C3 C4 C5 C21 -151.1(2)
C3 C4 C5 C6 21.7(3)
C21 C5 C6 C14 -2.0(3)
C4 C5 C6 C14 -174.90(17)
C21 C5 C6 C7 -122.5(2)
C4 C5 C6 C7 64.6(2)
C21 C5 C6 C1 119.4(2)
C4 C5 C6 C1 -53.5(2)
C2 C1 C6 C5 58.7(2)
C2 C1 C6 C14 -176.78(17)
C2 C1 C6 C7 -61.9(2)
C5 C6 C7 C8 -177.45(16)
C14 C6 C7 C8 56.4(2)
C1 C6 C7 C8 -61.8(2)
C6 C7 C8 C13 -37.5(2)
C6 C7 C8 C9 140.8(2)
C13 C8 C9 C10 0.2(3)
C7 C8 C9 C10 -178.02(19)
C8 C9 C10 O5 179.2(2)
C8 C9 C10 C11 -0.9(3)
O5 C10 C11 O4 -0.9(3)
C9 C10 C11 O4 179.11(18)
O5 C10 C11 C12 -179.63(18)
C9 C10 C11 C12 0.4(3)
O4 C11 C12 C13 -177.92(19)
C10 C11 C12 C13 0.7(3)
C9 C8 C13 C12 0.8(3)
C7 C8 C13 C12 179.18(18)
C9 C8 C13 N1 179.03(19)
C7 C8 C13 N1 -2.6(3)
C11 C12 C13 C8 -1.3(3)
C11 C12 C13 N1 -179.52(18)
C5 C6 C14 N1 -169.12(18)
C7 C6 C14 N1 -44.7(2)
C1 C6 C14 N1 72.6(2)
C5 C6 C14 C15 8.5(3)
C7 C6 C14 C15 132.91(18)
C1 C6 C14 C15 -109.8(2)
N1 C14 C15 C20 167.52(18)
C6 C14 C15 C20 -10.2(3)
N1 C14 C15 C16 -8.6(3)
C6 C14 C15 C16 173.70(18)
C20 C15 C16 C17 1.7(3)
C14 C15 C16 C17 177.83(18)
C15 C16 C17 O2 178.08(18)
C15 C16 C17 C18 -1.6(3)
O2 C17 C18 O3 -0.2(3)
C16 C17 C18 O3 179.55(18)
O2 C17 C18 C19 -179.77(18)
C16 C17 C18 C19 0.0(3)
O3 C18 C19 C20 -177.93(18)
C17 C18 C19 C20 1.6(3)
C16 C15 C20 C19 -0.1(3)
C14 C15 C20 C19 -176.29(18)
C16 C15 C20 C21 -178.69(19)
C14 C15 C20 C21 5.1(3)
C18 C19 C20 C15 -1.5(3)
C18 C19 C20 C21 177.05(19)
C4 C5 C21 C20 169.34(19)
C6 C5 C21 C20 -3.2(3)
C15 C20 C21 C5 1.7(3)
C19 C20 C21 C5 -176.8(2)
C32 C27 C28 C29 -0.5(3)
C33 C27 C28 C29 179.5(2)
C27 C28 C29 C30 0.7(4)
C28 C29 C30 C31 -0.6(4)
C29 C30 C31 C32 0.2(4)
C30 C31 C32 C27 0.1(3)
C28 C27 C32 C31 0.0(3)
C33 C27 C32 C31 -180.0(2)
C15 C14 N1 C13 -171.83(17)
C6 C14 N1 C13 5.8(3)
C8 C13 N1 C14 20.8(3)
C12 C13 N1 C14 -160.95(18)
C4 C3 O1 C22 -4.9(3)
C2 C3 O1 C22 170.91(18)
C16 C17 O2 C25 -1.5(3)
C18 C17 O2 C25 178.24(17)
C19 C18 O3 C26 -3.4(3)
C17 C18 O3 C26 177.01(17)
C12 C11 O4 C24 -10.4(3)
C10 C11 O4 C24 170.96(18)
C9 C10 O5 C23 -12.3(3)
C11 C10 O5 C23 167.70(19)
